data_2206187
loop_
_publ_author_name
'Adams, Harry'
'Rolfe, Alan'
'Jones, Simon'

_publ_section_title
;<i>catena</i>-Poly[[[tetrakis(dimethylformamide-\k<i>O</i>)magnesium(II)]-\m-diphenylphosphato-\k^2^<i>O</i>:<i>O</i>']
 trifluoromethanesulfonate]
;
_journal_issue 7
_journal_name_full 'Acta Crystallographica Section E'
_journal_page_first m1251
_journal_page_last m1252
_journal_paper_doi 10.1107/S1600536805016880
_journal_volume 61
_journal_year 2005
_chemical_formula_iupac '[Mg (C12 H10 O4 P) (C3 H7 N O)4] (C F3 O3 S)'
_chemical_formula_moiety 'C24 H38 Mg N4 O8 P, C F3 O3 S'
_chemical_formula_sum 'C25 H38 F3 Mg N4 O11 P S'
_chemical_formula_weight 714.93
_chemical_name_systematic
;
catena-Poly[[[tetrakis(dimethylformamide-\kO)magnesium(II)]-\m-
diphenylphosphato-\k^2^O:O'] trifluoromethanesulfonate]
;
_space_group_IT_number 2
_symmetry_cell_setting triclinic
_symmetry_space_group_name_Hall '-P 1'
_symmetry_space_group_name_H-M 'P -1'
_atom_sites_solution_hydrogens geom
_atom_sites_solution_primary direct
_atom_sites_solution_secondary difmap
_audit_creation_method SHELXL-97
_cell_angle_alpha 95.865(3)
_cell_angle_beta 104.109(3)
_cell_angle_gamma 100.969(3)
_cell_formula_units_Z 2
_cell_length_a 11.2645(19)
_cell_length_b 11.4907(19)
_cell_length_c 13.665(2)
_cell_measurement_reflns_used 139
_cell_measurement_temperature 150(2)
_cell_measurement_theta_max 50.619
_cell_measurement_theta_min 7.257
_cell_volume 1663.4(5)
_computing_cell_refinement 'SMART '
_computing_data_collection 'SMART (Bruker, 1997)'
_computing_data_reduction 'SAINT (Bruker, 1997)'
_computing_molecular_graphics 'SHELXTL (Bruker, 1997)'
_computing_publication_material SHELXTL
_computing_structure_refinement 'SHELXL97 (Sheldrick, 1997)'
_computing_structure_solution 'SHELXS97 (Sheldrick, 1997)'
_diffrn_ambient_temperature 150(2)
_diffrn_detector_area_resol_mean 100
_diffrn_measured_fraction_theta_full 0.977
_diffrn_measured_fraction_theta_max 0.977
_diffrn_measurement_device_type 'Bruker SMART1000 CCD'
_diffrn_measurement_method \w
_diffrn_radiation_monochromator graphite
_diffrn_radiation_source 'fine-focus sealed tube'
_diffrn_radiation_type MoK\a
_diffrn_radiation_wavelength 0.71073
_diffrn_reflns_av_R_equivalents 0.0345
_diffrn_reflns_av_sigmaI/netI 0.0545
_diffrn_reflns_limit_h_max 12
_diffrn_reflns_limit_h_min -13
_diffrn_reflns_limit_k_max 13
_diffrn_reflns_limit_k_min -13
_diffrn_reflns_limit_l_max 16
_diffrn_reflns_limit_l_min -16
_diffrn_reflns_number 11079
_diffrn_reflns_theta_full 25.00
_diffrn_reflns_theta_max 25.00
_diffrn_reflns_theta_min 1.56
_diffrn_standards_decay_% 0
_diffrn_standards_number 0
_exptl_absorpt_coefficient_mu 0.242
_exptl_absorpt_correction_T_max 0.951
_exptl_absorpt_correction_T_min 0.893
_exptl_absorpt_correction_type multi-scan
_exptl_absorpt_process_details '(SADABS; Bruker, 1997)'
_exptl_crystal_colour colourless
_exptl_crystal_density_diffrn 1.427
_exptl_crystal_density_method 'not measured'
_exptl_crystal_description Block
_exptl_crystal_F_000 748
_exptl_crystal_size_max 0.48
_exptl_crystal_size_mid 0.32
_exptl_crystal_size_min 0.21
_refine_diff_density_max 0.634
_refine_diff_density_min -0.455
_refine_ls_extinction_method none
_refine_ls_goodness_of_fit_ref 1.008
_refine_ls_hydrogen_treatment constr
_refine_ls_matrix_type full
_refine_ls_number_parameters 426
_refine_ls_number_reflns 5729
_refine_ls_number_restraints 0
_refine_ls_restrained_S_all 1.008
_refine_ls_R_factor_all 0.0699
_refine_ls_R_factor_gt 0.0452
_refine_ls_shift/su_max 0.000
_refine_ls_shift/su_mean 0.000
_refine_ls_structure_factor_coef Fsqd
_refine_ls_weighting_details 'calc w = 1/[\s^2^(Fo^2^)+(0.0484P)^2^+1.6348P] where P = (Fo^2^+2Fc^2^)/3'
_refine_ls_weighting_scheme calc
_refine_ls_wR_factor_gt 0.1055
_refine_ls_wR_factor_ref 0.1186
_reflns_number_gt 4183
_reflns_number_total 5729
_reflns_threshold_expression I>2\s(I)
_cod_data_source_file hb6205.cif
_cod_data_source_block I
_cod_depositor_comments
;
The following automatic conversions were performed:
'_symmetry_cell_setting' value 'Triclinic' changed to 'triclinic'
according to '/home/saulius/struct/CIF-dictionaries/cif_core.dic'
dictionary named 'cif_core.dic' version 2.4.1 from 2010-06-29.

Automatic conversion script
Id: cif_fix_enum 1527 2010-12-29 10:47:43Z saulius 

The following automatic conversions were performed:

'_symmetry_cell_setting' value 'Triclinic' changed to 'triclinic'
according to /home/saulius/struct/CIF-dictionaries/cif_core.dic
dictionary named 'cif_core.dic' version 2.4.1 from 2010-06-29.

Automatic conversion script
Id: cif_fix_values 1715 2011-07-08 13:25:40Z adriana 
;
_cod_database_code 2206187
_cod_database_fobs_code 2206187

loop_
_symmetry_equiv_pos_as_xyz
'x, y, z'
'-x, -y, -z'

loop_
_atom_site_label
_atom_site_fract_x
_atom_site_fract_y
_atom_site_fract_z
_atom_site_U_iso_or_equiv
_atom_site_adp_type
_atom_site_calc_flag
_atom_site_refinement_flags
_atom_site_occupancy
_atom_site_type_symbol
Mg1 0.5000 1.0000 0.0000 0.0163(3) Uani d S 1 Mg
Mg2 0.0000 1.0000 0.0000 0.0152(3) Uani d S 1 Mg
P1 0.21959(7) 0.84881(6) -0.00364(5) 0.01622(18) Uani d . 1 P
N1 0.2850(2) 1.3132(2) 0.13342(18) 0.0238(6) Uani d . 1 N
N2 0.5530(2) 1.0884(2) 0.32025(17) 0.0227(6) Uani d . 1 N
N3 0.0242(2) 0.9762(2) 0.31187(17) 0.0246(6) Uani d . 1 N
N4 0.6733(2) 0.7302(2) 0.12015(18) 0.0220(5) Uani d . 1 N
O1 0.14932(17) 0.92208(17) 0.04599(13) 0.0182(4) Uani d . 1 O
O2 0.31636(17) 0.90654(17) -0.05029(13) 0.0172(4) Uani d . 1 O
O3 0.11520(18) 0.74903(18) -0.08721(14) 0.0237(5) Uani d . 1 O
O4 0.28850(18) 0.77348(18) 0.07570(15) 0.0234(5) Uani d . 1 O
O5 0.55548(18) 0.84476(18) 0.03466(15) 0.0243(5) Uani d . 1 O
O6 0.48216(18) 1.03605(18) 0.14812(14) 0.0242(5) Uani d . 1 O
O7 -0.02261(18) 1.00805(18) 0.14702(14) 0.0220(5) Uani d . 1 O
O8 0.11983(18) 1.16805(17) 0.04097(15) 0.0230(5) Uani d . 1 O
C1 0.2471(3) 0.7286(3) 0.1559(2) 0.0209(6) Uani d . 1 C
C2 0.3406(3) 0.7238(3) 0.2408(2) 0.0235(7) Uani d . 1 C
H2 0.4262 0.7542 0.2438 0.028 Uiso calc R 1 H
C3 0.3087(3) 0.6741(3) 0.3221(2) 0.0290(7) Uani d . 1 C
H3 0.3725 0.6697 0.3807 0.035 Uiso calc R 1 H
C4 0.1845(3) 0.6314(3) 0.3172(2) 0.0305(8) Uani d . 1 C
H4 0.1625 0.5981 0.3729 0.037 Uiso calc R 1 H
C5 0.0917(3) 0.6365(3) 0.2320(2) 0.0306(7) Uani d . 1 C
H5 0.0061 0.6063 0.2292 0.037 Uiso calc R 1 H
C6 0.1223(3) 0.6859(3) 0.1496(2) 0.0261(7) Uani d . 1 C
H6 0.0585 0.6899 0.0908 0.031 Uiso calc R 1 H
C7 0.1315(3) 0.6921(3) -0.1765(2) 0.0212(6) Uani d . 1 C
C8 0.0402(3) 0.6878(3) -0.2651(2) 0.0296(7) Uani d . 1 C
H8 -0.0276 0.7256 -0.2639 0.036 Uiso calc R 1 H
C9 0.0474(3) 0.6282(3) -0.3562(2) 0.0373(8) Uani d . 1 C
H9 -0.0150 0.6255 -0.4178 0.045 Uiso calc R 1 H
C10 0.1462(3) 0.5727(3) -0.3568(3) 0.0365(8) Uani d . 1 C
H10 0.1510 0.5310 -0.4189 0.044 Uiso calc R 1 H
C11 0.2376(3) 0.5779(3) -0.2674(2) 0.0325(8) Uani d . 1 C
H11 0.3053 0.5398 -0.2683 0.039 Uiso calc R 1 H
C12 0.2314(3) 0.6384(3) -0.1764(2) 0.0273(7) Uani d . 1 C
H12 0.2947 0.6428 -0.1149 0.033 Uiso calc R 1 H
C14 0.6573(3) 0.8306(3) 0.0847(2) 0.0209(6) Uani d . 1 C
H14 0.7284 0.8955 0.0986 0.025 Uiso calc R 1 H
C15 0.5679(3) 0.6296(3) 0.1051(3) 0.0315(8) Uani d . 1 C
H15A 0.4915 0.6493 0.0652 0.047 Uiso calc R 1 H
H15B 0.5572 0.6125 0.1716 0.047 Uiso calc R 1 H
H15C 0.5838 0.5589 0.0683 0.047 Uiso calc R 1 H
C16 0.7970(3) 0.7141(3) 0.1727(2) 0.0309(7) Uani d . 1 C
H16A 0.8116 0.6399 0.1405 0.046 Uiso calc R 1 H
H16B 0.8011 0.7092 0.2446 0.046 Uiso calc R 1 H
H16C 0.8615 0.7825 0.1685 0.046 Uiso calc R 1 H
C17 0.5663(3) 1.0837(3) 0.2267(2) 0.0217(6) Uani d . 1 C
H17 0.6461 1.1195 0.2190 0.026 Uiso calc R 1 H
C18 0.4374(3) 1.0288(3) 0.3405(2) 0.0373(8) Uani d . 1 C
H18A 0.3726 0.9994 0.2758 0.056 Uiso calc R 1 H
H18B 0.4093 1.0858 0.3832 0.056 Uiso calc R 1 H
H18C 0.4525 0.9611 0.3762 0.056 Uiso calc R 1 H
C19 0.6576(3) 1.1431(3) 0.4093(2) 0.0415(9) Uani d . 1 C
H19A 0.7307 1.1786 0.3868 0.062 Uiso calc R 1 H
H19B 0.6784 1.0816 0.4511 0.062 Uiso calc R 1 H
H19C 0.6338 1.2058 0.4497 0.062 Uiso calc R 1 H
C20 0.2271(3) 1.2007(3) 0.0992(2) 0.0218(6) Uani d . 1 C
H20 0.2704 1.1404 0.1204 0.026 Uiso calc R 1 H
C21 0.4165(3) 1.3460(3) 0.1931(3) 0.0362(8) Uani d . 1 C
H21A 0.4424 1.2747 0.2168 0.054 Uiso calc R 1 H
H21B 0.4263 1.4066 0.2522 0.054 Uiso calc R 1 H
H21C 0.4690 1.3788 0.1504 0.054 Uiso calc R 1 H
C22 0.2233(3) 1.4098(3) 0.1063(3) 0.0396(9) Uani d . 1 C
H22A 0.1335 1.3768 0.0749 0.059 Uiso calc R 1 H
H22B 0.2603 1.4509 0.0577 0.059 Uiso calc R 1 H
H22C 0.2345 1.4670 0.1679 0.059 Uiso calc R 1 H
C23 0.0441(3) 0.9752(3) 0.2208(2) 0.0205(6) Uani d . 1 C
H23 0.1151 0.9473 0.2109 0.025 Uiso calc R 1 H
C24 0.1052(3) 0.9325(3) 0.3936(2) 0.0367(8) Uani d . 1 C
H24A 0.1696 0.9025 0.3682 0.055 Uiso calc R 1 H
H24B 0.0548 0.8673 0.4170 0.055 Uiso calc R 1 H
H24C 0.1456 0.9981 0.4507 0.055 Uiso calc R 1 H
C25 -0.0801(3) 1.0216(3) 0.3354(2) 0.0371(8) Uani d . 1 C
H25A -0.1301 1.0441 0.2738 0.056 Uiso calc R 1 H
H25B -0.0470 1.0922 0.3888 0.056 Uiso calc R 1 H
H25C -0.1332 0.9591 0.3593 0.056 Uiso calc R 1 H
C1S 0.6746(3) 0.6755(4) 0.5500(3) 0.0449(10) Uani d . 1 C
F1 0.7131(2) 0.5738(2) 0.5569(2) 0.0771(8) Uani d . 1 F
F2 0.7410(2) 0.7541(3) 0.63436(16) 0.0703(8) Uani d . 1 F
F3 0.5543(2) 0.6534(2) 0.55087(17) 0.0600(7) Uani d . 1 F
S1 0.69565(8) 0.73507(8) 0.43589(6) 0.0338(2) Uani d . 1 S
O1S 0.6450(3) 0.8396(2) 0.44028(19) 0.0479(7) Uani d . 1 O
O2S 0.8287(2) 0.7558(2) 0.45062(19) 0.0498(7) Uani d . 1 O
O3S 0.6225(2) 0.6387(2) 0.35533(18) 0.0510(7) Uani d . 1 O

loop_
_atom_site_aniso_label
_atom_site_aniso_U_11
_atom_site_aniso_U_22
_atom_site_aniso_U_33
_atom_site_aniso_U_12
_atom_site_aniso_U_13
_atom_site_aniso_U_23
Mg1 0.0169(7) 0.0185(7) 0.0151(6) 0.0057(6) 0.0056(5) 0.0033(5)
Mg2 0.0165(7) 0.0161(7) 0.0142(6) 0.0045(5) 0.0054(5) 0.0027(5)
P1 0.0162(4) 0.0167(4) 0.0169(4) 0.0045(3) 0.0059(3) 0.0025(3)
N1 0.0253(14) 0.0179(14) 0.0260(13) 0.0025(11) 0.0059(11) 0.0007(11)
N2 0.0275(14) 0.0255(14) 0.0155(12) 0.0080(11) 0.0053(10) 0.0015(10)
N3 0.0315(15) 0.0286(15) 0.0150(12) 0.0071(12) 0.0085(11) 0.0029(11)
N4 0.0200(13) 0.0210(14) 0.0249(13) 0.0054(11) 0.0040(10) 0.0055(11)
O1 0.0190(10) 0.0197(11) 0.0175(10) 0.0070(8) 0.0058(8) 0.0029(8)
O2 0.0152(10) 0.0202(11) 0.0167(10) 0.0035(8) 0.0053(8) 0.0032(8)
O3 0.0192(11) 0.0233(11) 0.0266(11) 0.0009(9) 0.0096(9) -0.0060(9)
O4 0.0215(11) 0.0282(12) 0.0284(11) 0.0119(9) 0.0128(9) 0.0137(9)
O5 0.0217(11) 0.0229(12) 0.0298(11) 0.0082(9) 0.0058(9) 0.0070(9)
O6 0.0224(11) 0.0325(12) 0.0160(10) 0.0043(9) 0.0053(9) -0.0004(9)
O7 0.0252(11) 0.0310(12) 0.0146(10) 0.0116(9) 0.0089(8) 0.0065(9)
O8 0.0198(11) 0.0197(11) 0.0289(11) 0.0019(9) 0.0077(9) 0.0032(9)
C1 0.0257(16) 0.0153(15) 0.0263(16) 0.0083(12) 0.0122(13) 0.0051(12)
C2 0.0224(16) 0.0207(16) 0.0262(16) 0.0042(13) 0.0059(13) 0.0005(13)
C3 0.0319(18) 0.0358(19) 0.0203(16) 0.0138(15) 0.0034(13) 0.0064(14)
C4 0.040(2) 0.0343(19) 0.0284(17) 0.0157(16) 0.0202(15) 0.0157(14)
C5 0.0243(17) 0.0345(19) 0.0409(19) 0.0118(15) 0.0148(15) 0.0181(15)
C6 0.0220(16) 0.0276(18) 0.0312(17) 0.0095(14) 0.0058(13) 0.0125(14)
C7 0.0236(16) 0.0155(15) 0.0235(15) 0.0012(12) 0.0088(13) -0.0020(12)
C8 0.0240(17) 0.0283(18) 0.0346(18) 0.0067(14) 0.0052(14) 0.0016(14)
C9 0.037(2) 0.042(2) 0.0247(17) 0.0022(17) 0.0000(15) -0.0028(15)
C10 0.043(2) 0.032(2) 0.0292(18) -0.0007(16) 0.0130(16) -0.0111(15)
C11 0.0338(19) 0.0275(19) 0.0394(19) 0.0124(15) 0.0145(15) -0.0009(15)
C12 0.0262(17) 0.0265(18) 0.0276(17) 0.0082(14) 0.0042(13) 0.0007(13)
C14 0.0238(16) 0.0205(16) 0.0192(15) 0.0055(13) 0.0074(13) 0.0027(12)
C15 0.0296(18) 0.0218(17) 0.0396(19) 0.0042(14) 0.0033(15) 0.0067(14)
C16 0.0258(17) 0.0316(19) 0.0350(18) 0.0097(14) 0.0034(14) 0.0092(15)
C17 0.0236(16) 0.0213(16) 0.0220(16) 0.0064(13) 0.0080(13) 0.0047(12)
C18 0.048(2) 0.039(2) 0.0293(18) 0.0044(17) 0.0225(16) 0.0016(15)
C19 0.045(2) 0.053(2) 0.0208(17) 0.0132(18) -0.0003(15) -0.0022(16)
C20 0.0250(17) 0.0224(17) 0.0217(15) 0.0075(13) 0.0113(13) 0.0046(12)
C21 0.0285(18) 0.031(2) 0.0396(19) -0.0027(15) -0.0005(15) 0.0040(15)
C22 0.047(2) 0.0206(18) 0.046(2) 0.0083(16) 0.0056(17) 0.0002(15)
C23 0.0192(15) 0.0214(16) 0.0205(15) 0.0027(12) 0.0072(12) 0.0010(12)
C24 0.047(2) 0.046(2) 0.0174(16) 0.0139(17) 0.0040(15) 0.0097(15)
C25 0.051(2) 0.043(2) 0.0294(18) 0.0195(18) 0.0240(16) 0.0107(16)
C1S 0.036(2) 0.060(3) 0.046(2) 0.0209(19) 0.0115(18) 0.023(2)
F1 0.0706(17) 0.0762(18) 0.112(2) 0.0408(15) 0.0338(16) 0.0682(17)
F2 0.0594(16) 0.115(2) 0.0293(12) 0.0205(15) 0.0012(11) 0.0049(13)
F3 0.0386(13) 0.0981(19) 0.0565(14) 0.0200(12) 0.0239(11) 0.0357(13)
S1 0.0374(5) 0.0356(5) 0.0331(5) 0.0128(4) 0.0134(4) 0.0088(4)
O1S 0.0636(18) 0.0350(15) 0.0484(15) 0.0221(13) 0.0110(13) 0.0112(12)
O2S 0.0326(14) 0.0682(19) 0.0527(16) 0.0072(13) 0.0196(12) 0.0157(14)
O3S 0.0518(17) 0.0576(18) 0.0367(14) 0.0139(14) 0.0071(12) -0.0148(13)

loop_
_atom_type_symbol
_atom_type_description
_atom_type_scat_dispersion_real
_atom_type_scat_dispersion_imag
_atom_type_scat_source
C C 0.0033 0.0016 'International Tables Vol C Tables 4.2.6.8 and 6.1.1.4'
H H 0.0000 0.0000 'International Tables Vol C Tables 4.2.6.8 and 6.1.1.4'
N N 0.0061 0.0033 'International Tables Vol C Tables 4.2.6.8 and 6.1.1.4'
O O 0.0106 0.0060 'International Tables Vol C Tables 4.2.6.8 and 6.1.1.4'
F F 0.0171 0.0103 'International Tables Vol C Tables 4.2.6.8 and 6.1.1.4'
Mg Mg 0.0486 0.0363 'International Tables Vol C Tables 4.2.6.8 and 6.1.1.4'
P P 0.1023 0.0942 'International Tables Vol C Tables 4.2.6.8 and 6.1.1.4'
S S 0.1246 0.1234 'International Tables Vol C Tables 4.2.6.8 and 6.1.1.4'

loop_
_geom_angle_atom_site_label_1
_geom_angle_atom_site_label_2
_geom_angle_atom_site_label_3
_geom_angle_site_symmetry_1
_geom_angle_site_symmetry_3
_geom_angle
_geom_angle_publ_flag
O2 Mg1 O2 2_675 . 180.0 ?
O2 Mg1 O5 2_675 2_675 90.09(8) ?
O2 Mg1 O5 . 2_675 89.91(8) ?
O2 Mg1 O5 2_675 . 89.91(8) ?
O2 Mg1 O5 . . 90.09(8) ?
O5 Mg1 O5 2_675 . 180.0 ?
O2 Mg1 O6 2_675 2_675 90.80(7) ?
O2 Mg1 O6 . 2_675 89.20(7) ?
O5 Mg1 O6 2_675 2_675 89.46(8) ?
O5 Mg1 O6 . 2_675 90.54(8) ?
O2 Mg1 O6 2_675 . 89.20(7) ?
O2 Mg1 O6 . . 90.80(7) ?
O5 Mg1 O6 2_675 . 90.54(8) ?
O5 Mg1 O6 . . 89.46(8) ?
O6 Mg1 O6 2_675 . 180.0 ?
O1 Mg2 O1 2_575 . 180.0 ?
O1 Mg2 O8 2_575 . 89.95(8) ?
O1 Mg2 O8 . . 90.05(8) ?
O1 Mg2 O8 2_575 2_575 90.05(8) ?
O1 Mg2 O8 . 2_575 89.95(8) ?
O8 Mg2 O8 . 2_575 180.0 ?
O1 Mg2 O7 2_575 . 90.96(7) n
O1 Mg2 O7 . . 89.04(7) n
O8 Mg2 O7 . . 89.98(8) ?
O8 Mg2 O7 2_575 . 90.02(8) ?
O1 Mg2 O7 2_575 2_575 89.04(7) ?
O1 Mg2 O7 . 2_575 90.96(7) ?
O8 Mg2 O7 . 2_575 90.02(8) ?
O8 Mg2 O7 2_575 2_575 89.98(8) ?
O7 Mg2 O7 . 2_575 180.0 ?
O2 P1 O1 . . 120.34(11) ?
O2 P1 O4 . . 105.57(11) ?
O1 P1 O4 . . 110.10(11) ?
O2 P1 O3 . . 109.87(10) ?
O1 P1 O3 . . 105.68(11) ?
O4 P1 O3 . . 104.22(11) ?
C20 N1 C22 . . 120.8(3) ?
C20 N1 C21 . . 121.4(3) ?
C22 N1 C21 . . 117.6(3) ?
C17 N2 C18 . . 121.7(3) ?
C17 N2 C19 . . 121.6(3) ?
C18 N2 C19 . . 116.4(3) ?
C23 N3 C24 . . 121.5(3) ?
C23 N3 C25 . . 121.3(3) ?
C24 N3 C25 . . 117.1(2) ?
C14 N4 C15 . . 120.9(2) ?
C14 N4 C16 . . 121.9(3) ?
C15 N4 C16 . . 117.2(2) ?
P1 O1 Mg2 . . 136.79(11) y
P1 O2 Mg1 . . 136.67(11) y
C7 O3 P1 . . 125.70(17) ?
C1 O4 P1 . . 126.81(18) ?
C14 O5 Mg1 . . 130.04(19) ?
C17 O6 Mg1 . . 127.64(19) ?
C23 O7 Mg2 . . 126.37(18) ?
C20 O8 Mg2 . . 130.27(19) ?
C6 C1 C2 . . 121.5(3) ?
C6 C1 O4 . . 123.0(3) ?
C2 C1 O4 . . 115.4(3) ?
C1 C2 C3 . . 119.5(3) ?
C1 C2 H2 . . 120.2 ?
C3 C2 H2 . . 120.2 ?
C4 C3 C2 . . 119.7(3) ?
C4 C3 H3 . . 120.1 ?
C2 C3 H3 . . 120.1 ?
C3 C4 C5 . . 120.3(3) ?
C3 C4 H4 . . 119.8 ?
C5 C4 H4 . . 119.8 ?
C4 C5 C6 . . 120.6(3) ?
C4 C5 H5 . . 119.7 ?
C6 C5 H5 . . 119.7 ?
C1 C6 C5 . . 118.3(3) ?
C1 C6 H6 . . 120.8 ?
C5 C6 H6 . . 120.8 ?
C8 C7 C12 . . 121.2(3) ?
C8 C7 O3 . . 116.5(3) ?
C12 C7 O3 . . 122.3(3) ?
C7 C8 C9 . . 119.7(3) ?
C7 C8 H8 . . 120.1 ?
C9 C8 H8 . . 120.1 ?
C10 C9 C8 . . 119.6(3) ?
C10 C9 H9 . . 120.2 ?
C8 C9 H9 . . 120.2 ?
C11 C10 C9 . . 120.2(3) ?
C11 C10 H10 . . 119.9 ?
C9 C10 H10 . . 119.9 ?
C10 C11 C12 . . 120.4(3) ?
C10 C11 H11 . . 119.8 ?
C12 C11 H11 . . 119.8 ?
C7 C12 C11 . . 118.9(3) ?
C7 C12 H12 . . 120.5 ?
C11 C12 H12 . . 120.5 ?
O5 C14 N4 . . 123.7(3) ?
O5 C14 H14 . . 118.1 ?
N4 C14 H14 . . 118.1 ?
N4 C15 H15A . . 109.5 ?
N4 C15 H15B . . 109.5 ?
H15A C15 H15B . . 109.5 ?
N4 C15 H15C . . 109.5 ?
H15A C15 H15C . . 109.5 ?
H15B C15 H15C . . 109.5 ?
N4 C16 H16A . . 109.5 ?
N4 C16 H16B . . 109.5 ?
H16A C16 H16B . . 109.5 ?
N4 C16 H16C . . 109.5 ?
H16A C16 H16C . . 109.5 ?
H16B C16 H16C . . 109.5 ?
O6 C17 N2 . . 124.8(3) ?
O6 C17 H17 . . 117.6 ?
N2 C17 H17 . . 117.6 ?
N2 C18 H18A . . 109.5 ?
N2 C18 H18B . . 109.5 ?
H18A C18 H18B . . 109.5 ?
N2 C18 H18C . . 109.5 ?
H18A C18 H18C . . 109.5 ?
H18B C18 H18C . . 109.5 ?
N2 C19 H19A . . 109.5 ?
N2 C19 H19B . . 109.5 ?
H19A C19 H19B . . 109.5 ?
N2 C19 H19C . . 109.5 ?
H19A C19 H19C . . 109.5 ?
H19B C19 H19C . . 109.5 ?
O8 C20 N1 . . 124.3(3) ?
O8 C20 H20 . . 117.9 ?
N1 C20 H20 . . 117.9 ?
N1 C21 H21A . . 109.5 ?
N1 C21 H21B . . 109.5 ?
H21A C21 H21B . . 109.5 ?
N1 C21 H21C . . 109.5 ?
H21A C21 H21C . . 109.5 ?
H21B C21 H21C . . 109.5 ?
N1 C22 H22A . . 109.5 ?
N1 C22 H22B . . 109.5 ?
H22A C22 H22B . . 109.5 ?
N1 C22 H22C . . 109.5 ?
H22A C22 H22C . . 109.5 ?
H22B C22 H22C . . 109.5 ?
O7 C23 N3 . . 125.1(3) ?
O7 C23 H23 . . 117.5 ?
N3 C23 H23 . . 117.5 ?
N3 C24 H24A . . 109.5 ?
N3 C24 H24B . . 109.5 ?
H24A C24 H24B . . 109.5 ?
N3 C24 H24C . . 109.5 ?
H24A C24 H24C . . 109.5 ?
H24B C24 H24C . . 109.5 ?
N3 C25 H25A . . 109.5 ?
N3 C25 H25B . . 109.5 ?
H25A C25 H25B . . 109.5 ?
N3 C25 H25C . . 109.5 ?
H25A C25 H25C . . 109.5 ?
H25B C25 H25C . . 109.5 ?
F1 C1S F3 . . 107.7(3) ?
F1 C1S F2 . . 107.7(3) ?
F3 C1S F2 . . 108.0(3) ?
F1 C1S S1 . . 111.5(3) ?
F3 C1S S1 . . 111.4(2) ?
F2 C1S S1 . . 110.5(3) ?
O1S S1 O2S . . 115.91(17) ?
O1S S1 O3S . . 114.64(16) ?
O2S S1 O3S . . 115.09(16) ?
O1S S1 C1S . . 102.96(17) ?
O2S S1 C1S . . 102.92(16) ?
O3S S1 C1S . . 102.62(18) ?

loop_
_geom_bond_atom_site_label_1
_geom_bond_atom_site_label_2
_geom_bond_site_symmetry_2
_geom_bond_distance
_geom_bond_publ_flag
Mg1 O2 2_675 2.0532(18) ?
Mg1 O2 . 2.0532(18) y
Mg1 O5 2_675 2.061(2) ?
Mg1 O5 . 2.061(2) y
Mg1 O6 2_675 2.0898(18) ?
Mg1 O6 . 2.0898(18) y
Mg2 O1 2_575 2.0491(18) n
Mg2 O1 . 2.0491(18) y
Mg2 O8 . 2.0695(19) y
Mg2 O8 2_575 2.0695(19) n
Mg2 O7 . 2.0808(18) y
Mg2 O7 2_575 2.0808(18) n
P1 O2 . 1.4780(19) ?
P1 O1 . 1.4812(19) ?
P1 O4 . 1.601(2) ?
P1 O3 . 1.602(2) ?
N1 C20 . 1.312(4) ?
N1 C22 . 1.451(4) ?
N1 C21 . 1.463(4) ?
N2 C17 . 1.319(4) ?
N2 C18 . 1.455(4) ?
N2 C19 . 1.458(4) ?
N3 C23 . 1.316(4) ?
N3 C24 . 1.458(4) ?
N3 C25 . 1.463(4) ?
N4 C14 . 1.322(4) ?
N4 C15 . 1.448(4) ?
N4 C16 . 1.460(4) ?
O3 C7 . 1.394(3) ?
O4 C1 . 1.399(3) ?
O5 C14 . 1.234(3) ?
O6 C17 . 1.240(3) ?
O7 C23 . 1.241(3) ?
O8 C20 . 1.238(3) ?
C1 C6 . 1.377(4) ?
C1 C2 . 1.377(4) ?
C2 C3 . 1.391(4) ?
C2 H2 . 0.9500 ?
C3 C4 . 1.375(4) ?
C3 H3 . 0.9500 ?
C4 C5 . 1.377(4) ?
C4 H4 . 0.9500 ?
C5 C6 . 1.397(4) ?
C5 H5 . 0.9500 ?
C6 H6 . 0.9500 ?
C7 C8 . 1.374(4) ?
C7 C12 . 1.383(4) ?
C8 C9 . 1.386(4) ?
C8 H8 . 0.9500 ?
C9 C10 . 1.384(5) ?
C9 H9 . 0.9500 ?
C10 C11 . 1.381(5) ?
C10 H10 . 0.9500 ?
C11 C12 . 1.385(4) ?
C11 H11 . 0.9500 ?
C12 H12 . 0.9500 ?
C14 H14 . 0.9500 ?
C15 H15A . 0.9800 ?
C15 H15B . 0.9800 ?
C15 H15C . 0.9800 ?
C16 H16A . 0.9800 ?
C16 H16B . 0.9800 ?
C16 H16C . 0.9800 ?
C17 H17 . 0.9500 ?
C18 H18A . 0.9800 ?
C18 H18B . 0.9800 ?
C18 H18C . 0.9800 ?
C19 H19A . 0.9800 ?
C19 H19B . 0.9800 ?
C19 H19C . 0.9800 ?
C20 H20 . 0.9500 ?
C21 H21A . 0.9800 ?
C21 H21B . 0.9800 ?
C21 H21C . 0.9800 ?
C22 H22A . 0.9800 ?
C22 H22B . 0.9800 ?
C22 H22C . 0.9800 ?
C23 H23 . 0.9500 ?
C24 H24A . 0.9800 ?
C24 H24B . 0.9800 ?
C24 H24C . 0.9800 ?
C25 H25A . 0.9800 ?
C25 H25B . 0.9800 ?
C25 H25C . 0.9800 ?
C1S F1 . 1.326(4) ?
C1S F3 . 1.333(4) ?
C1S F2 . 1.347(4) ?
C1S S1 . 1.815(4) ?
S1 O1S . 1.426(2) ?
S1 O2S . 1.432(3) ?
S1 O3S . 1.442(3) ?
